data_4500804
loop_
_publ_author_name
'B\"acker, Tobias'
'Breunig, Oliver'
'Valldor, Martin'
'Merz, Klaus'
'Vasylyeva, Vera'
'Mudring, Anja-Verena'

_publ_section_title
;
 In-Situ Crystal Growth and Properties of the Magnetic Ionic Liquid
 [C2mim][FeCl4]
;
_journal_issue 6
_journal_name_full 'Crystal Growth &amp; Design'
_journal_page_first 2564
_journal_paper_doi 10.1021/cg200326n
_journal_volume 11
_journal_year 2011
_chemical_formula_sum 'C6 H11 Cl4 Fe N2'
_chemical_formula_weight 308.82
_chemical_name_systematic
;
 ?
;
_space_group_IT_number 4
_symmetry_space_group_name_Hall 'P 2yb'
_symmetry_space_group_name_H-M 'P 1 21 1'
_atom_sites_solution_hydrogens geom
_atom_sites_solution_primary direct
_atom_sites_solution_secondary difmap
_audit_creation_method SHELXL-97
_cell_angle_alpha 90.00
_cell_angle_beta 91.33(3)
_cell_angle_gamma 90.00
_cell_formula_units_Z 2
_cell_length_a 6.1337(12)
_cell_length_b 14.362(3)
_cell_length_c 7.1111(14)
_cell_measurement_temperature 293(2)
_cell_volume 626.3(2)
_computing_structure_refinement 'SHELXL-97 (Sheldrick, 1997)'
_diffrn_ambient_temperature 293(2)
_diffrn_measured_fraction_theta_full 0.776
_diffrn_measured_fraction_theta_max 0.776
_diffrn_radiation_monochromator graphite
_diffrn_radiation_source 'fine-focus sealed tube'
_diffrn_radiation_type MoK\a
_diffrn_radiation_wavelength 0.71073
_diffrn_reflns_av_R_equivalents 0.0000
_diffrn_reflns_av_sigmaI/netI 0.0956
_diffrn_reflns_limit_h_max 5
_diffrn_reflns_limit_h_min -7
_diffrn_reflns_limit_k_max 11
_diffrn_reflns_limit_k_min -11
_diffrn_reflns_limit_l_max 4
_diffrn_reflns_limit_l_min -8
_diffrn_reflns_number 1578
_diffrn_reflns_theta_full 25.08
_diffrn_reflns_theta_max 25.08
_diffrn_reflns_theta_min 2.87
_exptl_absorpt_coefficient_mu 2.017
_exptl_crystal_density_diffrn 1.638
_exptl_crystal_density_method 'not measured'
_exptl_crystal_F_000 310
_refine_diff_density_max 2.036
_refine_diff_density_min -2.007
_refine_diff_density_rms 0.265
_refine_ls_abs_structure_details 'Flack H D (1983), Acta Cryst. A39, 876-881'
_refine_ls_abs_structure_Flack 0.0(7)
_refine_ls_extinction_method none
_refine_ls_goodness_of_fit_ref 2.116
_refine_ls_hydrogen_treatment mixed
_refine_ls_matrix_type full
_refine_ls_number_parameters 91
_refine_ls_number_reflns 1578
_refine_ls_number_restraints 4
_refine_ls_restrained_S_all 2.146
_refine_ls_R_factor_all 0.1857
_refine_ls_R_factor_gt 0.1425
_refine_ls_shift/su_max 0.088
_refine_ls_shift/su_mean 0.016
_refine_ls_structure_factor_coef Fsqd
_refine_ls_weighting_details 'calc w=1/[\s^2^(Fo^2^)+(0.1000P)^2^+0.0000P] where P=(Fo^2^+2Fc^2^)/3'
_refine_ls_weighting_scheme calc
_refine_ls_wR_factor_gt 0.3397
_refine_ls_wR_factor_ref 0.3707
_reflns_number_gt 1094
_reflns_number_total 1578
_reflns_threshold_expression >2sigma(I)
_cod_data_source_file cg200326n_si_002.cif
_cod_data_source_block sample11
_cod_database_code 4500804

loop_
_symmetry_equiv_pos_as_xyz
'x, y, z'
'-x, y+1/2, -z'

loop_
_atom_site_label
_atom_site_type_symbol
_atom_site_fract_x
_atom_site_fract_y
_atom_site_fract_z
_atom_site_U_iso_or_equiv
_atom_site_adp_type
_atom_site_occupancy
_atom_site_symmetry_multiplicity
_atom_site_calc_flag
_atom_site_refinement_flags
Fe Fe 0.1689(4) 0.3740(4) 0.2210(4) 0.0496(12) Uani 1 1 d .
Cl1 Cl 0.5207(7) 0.3746(8) 0.2098(7) 0.0614(18) Uani 1 1 d .
Cl2 Cl 0.0390(8) 0.3726(11) -0.0632(6) 0.074(2) Uani 1 1 d .
Cl3 Cl 0.070(3) 0.2526(16) 0.368(4) 0.28(2) Uani 1 1 d .
Cl4 Cl 0.069(2) 0.4988(11) 0.353(3) 0.233(15) Uani 1 1 d .
N1 N 0.526(5) 0.6812(19) 0.210(4) 0.085(8) Uani 1 1 d D
N2 N 0.530(5) 0.621(3) -0.021(4) 0.085(8) Uani 1 1 d D
C1 C 0.381(5) 0.722(2) 0.325(4) 0.054(4) Uani 1 1 d D
H1A H 0.2687 0.6779 0.3542 0.082 Uiso 1 1 calc R
H1B H 0.3164 0.7748 0.2622 0.082 Uiso 1 1 calc R
H1C H 0.4539 0.7417 0.4384 0.082 Uiso 1 1 calc R
C2 C 0.421(5) 0.674(2) 0.048(5) 0.063(5) Uani 1 1 d D
H2 H 0.2951 0.7030 0.0030 0.076 Uiso 1 1 calc R
C3 C 0.687(5) 0.652(2) 0.217(4) 0.063(5) Uani 1 1 d D
H3 H 0.7998 0.6669 0.3009 0.076 Uiso 1 1 calc R
C4 C 0.689(4) 0.587(2) 0.068(4) 0.063(5) Uani 1 1 d D
H4 H 0.7784 0.5356 0.0447 0.076 Uiso 1 1 calc R
C5 C 0.476(6) 0.5445(19) -0.188(5) 0.054(4) Uani 1 1 d .
H5A H 0.3586 0.5109 -0.1294 0.065 Uiso 1 1 calc R
H5B H 0.4025 0.5850 -0.2782 0.065 Uiso 1 1 calc R
C6 C 0.553(5) 0.469(2) -0.322(4) 0.054(4) Uani 1 1 d .
H6A H 0.7094 0.4683 -0.3217 0.082 Uiso 1 1 calc R
H6B H 0.4977 0.4821 -0.4464 0.082 Uiso 1 1 calc R
H6C H 0.4998 0.4098 -0.2813 0.082 Uiso 1 1 calc R

loop_
_atom_site_aniso_label
_atom_site_aniso_U_11
_atom_site_aniso_U_22
_atom_site_aniso_U_33
_atom_site_aniso_U_23
_atom_site_aniso_U_13
_atom_site_aniso_U_12
Fe 0.0324(14) 0.077(3) 0.0394(15) 0.001(3) -0.0028(10) -0.003(3)
Cl1 0.031(2) 0.089(5) 0.064(3) -0.007(7) 0.0029(19) -0.012(6)
Cl2 0.051(3) 0.139(6) 0.032(3) 0.015(7) -0.001(2) 0.001(8)
Cl3 0.074(11) 0.45(4) 0.32(3) 0.34(3) -0.050(14) -0.086(15)
Cl4 0.073(9) 0.26(2) 0.37(3) -0.29(2) -0.081(14) 0.058(11)
N1 0.050(11) 0.17(2) 0.032(9) 0.037(12) 0.005(7) -0.046(12)
N2 0.050(11) 0.17(2) 0.032(9) 0.037(12) 0.005(7) -0.046(12)
C1 0.077(11) 0.026(13) 0.060(10) 0.001(8) 0.007(8) -0.003(8)
C2 0.050(9) 0.071(18) 0.068(11) -0.005(9) -0.001(7) -0.004(9)
C3 0.050(9) 0.071(18) 0.068(11) -0.005(9) -0.001(7) -0.004(9)
C4 0.050(9) 0.071(18) 0.068(11) -0.005(9) -0.001(7) -0.004(9)
C5 0.077(11) 0.026(13) 0.060(10) 0.001(8) 0.007(8) -0.003(8)
C6 0.077(11) 0.026(13) 0.060(10) 0.001(8) 0.007(8) -0.003(8)

loop_
_atom_type_symbol
_atom_type_description
_atom_type_scat_dispersion_real
_atom_type_scat_dispersion_imag
_atom_type_scat_source
C C 0.0033 0.0016 'International Tables Vol C Tables 4.2.6.8 and 6.1.1.4'
H H 0.0000 0.0000 'International Tables Vol C Tables 4.2.6.8 and 6.1.1.4'
N N 0.0061 0.0033 'International Tables Vol C Tables 4.2.6.8 and 6.1.1.4'
Cl Cl 0.1484 0.1585 'International Tables Vol C Tables 4.2.6.8 and 6.1.1.4'
Fe Fe 0.3463 0.8444 'International Tables Vol C Tables 4.2.6.8 and 6.1.1.4'

loop_
_geom_angle_atom_site_label_1
_geom_angle_atom_site_label_2
_geom_angle_atom_site_label_3
_geom_angle
Cl3 Fe Cl4 112.8(8)
Cl3 Fe Cl2 110.4(8)
Cl4 Fe Cl2 108.6(7)
Cl3 Fe Cl1 108.5(6)
Cl4 Fe Cl1 108.2(5)
Cl2 Fe Cl1 108.2(2)
C3 N1 C2 116(3)
C3 N1 C1 140(3)
C2 N1 C1 104(3)
C4 N2 C2 120(3)
C4 N2 C5 104(3)
C2 N2 C5 131(3)
N1 C2 N2 99(3)
N1 C3 C4 105(3)
N2 C4 C3 95(3)
C6 C5 N2 150(3)

loop_
_geom_bond_atom_site_label_1
_geom_bond_atom_site_label_2
_geom_bond_distance
Fe Cl3 2.128(14)
Fe Cl4 2.120(11)
Fe Cl2 2.155(5)
Fe Cl1 2.161(5)
N1 C3 1.07(4)
N1 C2 1.31(4)
N1 C1 1.36(4)
N2 C4 1.25(4)
N2 C2 1.13(5)
N2 C5 1.64(4)
C3 C4 1.42(4)
C5 C6 1.52(4)
